data_4320225
loop_
_publ_author_name
'Chris A. Wright'
'Udo Brand'
'John R. Shapley'

_publ_section_title
;
 Synthesis and Characterization of the Dimercury(I)-Linked Compound
 [PPN]4[(Re7C(CO)21Hg)2]. Oxidative Cleavage of the Mercury-Mercury Bond
 Leading to Carbidoheptarhenate Complexes of Mercury(II), Including
 [PPN][Re7C(CO)21Hg(SC(NMe2)2)]
;
_journal_name_full 'Inorganic Chemistry'
_journal_page_first 4896
_journal_page_last 4901
_journal_paper_doi 10.1021/ic0011213
_journal_volume 40
_journal_year 2001
_chemical_formula_sum 'C63 H42 Hg N3 O22 P2 Re7 S'
_chemical_formula_weight 2790.99
_chemical_name_systematic
; 
 ? 
;
_space_group_IT_number 2
_symmetry_cell_setting triclinic
_symmetry_space_group_name_Hall '-P 1'
_symmetry_space_group_name_H-M 'P -1'
_atom_sites_solution_hydrogens geom
_atom_sites_solution_primary direct
_atom_sites_solution_secondary difmap
_audit_creation_method SHELXL-97
_cell_angle_alpha 87.4510(10)
_cell_angle_beta 78.0110(10)
_cell_angle_gamma 89.8950(10)
_cell_formula_units_Z 2
_cell_length_a 11.1239(3)
_cell_length_b 15.5365(4)
_cell_length_c 21.0417(5)
_cell_measurement_temperature 198(2)
_cell_volume 3553.62(16)
_computing_structure_refinement 'SHELXL-97 (Sheldrick, 1997)'
_computing_structure_solution 'SHELXS-97 (Sheldrick, 1990)'
_diffrn_ambient_temperature 198(2)
_diffrn_measured_fraction_theta_full 0.916
_diffrn_measured_fraction_theta_max 0.916
_diffrn_radiation_monochromator graphite
_diffrn_radiation_source 'fine-focus sealed tube'
_diffrn_radiation_type MoK\a
_diffrn_radiation_wavelength 0.71073
_diffrn_reflns_av_R_equivalents 0.0395
_diffrn_reflns_av_sigmaI/netI 0.0961
_diffrn_reflns_limit_h_max 14
_diffrn_reflns_limit_h_min -14
_diffrn_reflns_limit_k_max 20
_diffrn_reflns_limit_k_min -18
_diffrn_reflns_limit_l_max 27
_diffrn_reflns_limit_l_min -18
_diffrn_reflns_number 23242
_diffrn_reflns_theta_full 28.22
_diffrn_reflns_theta_max 28.22
_diffrn_reflns_theta_min 1.31
_exptl_absorpt_coefficient_mu 14.170
_exptl_crystal_density_diffrn 2.608
_exptl_crystal_density_method 'not measured'
_exptl_crystal_F_000 2536
_refine_diff_density_max 4.066
_refine_diff_density_min -2.584
_refine_diff_density_rms 0.310
_refine_ls_extinction_method none
_refine_ls_goodness_of_fit_ref 0.959
_refine_ls_hydrogen_treatment mixed
_refine_ls_matrix_type full
_refine_ls_number_parameters 887
_refine_ls_number_reflns 16057
_refine_ls_number_restraints 0
_refine_ls_restrained_S_all 0.959
_refine_ls_R_factor_all 0.1063
_refine_ls_R_factor_gt 0.0491
_refine_ls_shift/su_max 0.001
_refine_ls_shift/su_mean 0.000
_refine_ls_structure_factor_coef Fsqd
_refine_ls_weighting_details 'calc w=1/[\s^2^(Fo^2^)+(0.0433P)^2^+0.0000P] where P=(Fo^2^+2Fc^2^)/3'
_refine_ls_weighting_scheme calc
_refine_ls_wR_factor_gt 0.1040
_refine_ls_wR_factor_ref 0.1267
_reflns_number_gt 9069
_reflns_number_total 16057
_reflns_threshold_expression >2sigma(I)
_cod_data_source_file ic0011213_2.cif
_cod_data_source_block '[PPN][Re7C(CO)21HgS=C(NMe2)2]_[PPN][7]'
_cod_depositor_comments
;
The following automatic conversions were performed:

'_symmetry_cell_setting' value 'Triclinic' changed to 'triclinic'
according to the built-in table from CIF Core dictionary named
'cif_core.dic' version 2.4.1 from 2010-06-29.

Automatic conversion script
Id: cif_fix_values 1646 2011-03-28 12:23:43Z adriana 
;
_cod_database_code 4320225

loop_
_symmetry_equiv_pos_as_xyz
'x, y, z'
'-x, -y, -z'

loop_
_atom_site_label
_atom_site_type_symbol
_atom_site_fract_x
_atom_site_fract_y
_atom_site_fract_z
_atom_site_U_iso_or_equiv
_atom_site_adp_type
_atom_site_occupancy
_atom_site_symmetry_multiplicity
_atom_site_calc_flag
_atom_site_refinement_flags
_atom_site_disorder_assembly
_atom_site_disorder_group
Hg1 Hg 1.19077(4) 0.25219(3) -0.49596(2) 0.02582(12) Uani 1 1 d . . .
Re1 Re 1.02608(4) 0.13701(3) -0.40721(3) 0.02295(12) Uani 1 1 d . . .
S1 S 1.3207(3) 0.2199(2) -0.59933(16) 0.0321(8) Uani 1 1 d . . .
C C 1.0187(10) 0.2360(7) -0.3392(6) 0.025(3) Uani 1 1 d . . .
N1 N 1.4914(10) 0.3242(7) -0.5718(5) 0.033(3) Uani 1 1 d . . .
O13 O 1.2381(10) 0.0143(6) -0.4581(6) 0.060(3) Uani 1 1 d . . .
P1 P 0.6103(3) -0.3071(2) -0.17568(16) 0.0253(7) Uani 1 1 d . . .
Re2 Re 1.21527(4) 0.25468(3) -0.36400(2) 0.02256(12) Uani 1 1 d . . .
C13 C 1.1601(12) 0.0613(8) -0.4386(7) 0.035(3) Uani 1 1 d . . .
N2 N 1.5506(9) 0.1819(7) -0.5930(6) 0.034(3) Uani 1 1 d . . .
O12 O 0.9350(9) 0.1276(6) -0.5352(5) 0.044(3) Uani 1 1 d . . .
P2 P 0.7369(3) -0.3279(2) -0.06459(17) 0.0274(8) Uani 1 1 d . . .
Re3 Re 0.99635(4) 0.33370(3) -0.41333(2) 0.01974(12) Uani 1 1 d . . .
C12 C 0.9716(12) 0.1326(8) -0.4871(7) 0.032(3) Uani 1 1 d . . .
O11 O 0.8581(9) -0.0197(6) -0.3625(5) 0.050(3) Uani 1 1 d . . .
N3 N 0.6419(9) -0.3435(6) -0.1103(5) 0.026(2) Uani 1 1 d . . .
Re4 Re 1.03926(5) 0.14503(3) -0.26622(3) 0.02492(13) Uani 1 1 d . . .
O23 O 1.3520(10) 0.2493(8) -0.2510(5) 0.067(4) Uani 1 1 d . . .
C11 C 0.9195(13) 0.0398(9) -0.3759(7) 0.038(4) Uani 1 1 d . . .
Re5 Re 1.00777(5) 0.33663(3) -0.27269(2) 0.02274(12) Uani 1 1 d . . .
O22 O 1.4264(9) 0.1377(7) -0.4258(6) 0.059(3) Uani 1 1 d . . .
C23 C 1.2977(13) 0.2474(10) -0.2921(7) 0.040(4) Uani 1 1 d . . .
Re6 Re 0.82520(4) 0.22187(3) -0.31358(3) 0.02418(13) Uani 1 1 d . . .
O21 O 1.3658(8) 0.4211(6) -0.4091(5) 0.039(2) Uani 1 1 d . . .
C22 C 1.3440(12) 0.1803(9) -0.4035(7) 0.037(3) Uani 1 1 d . . .
Re7 Re 0.83872(5) 0.22928(4) -0.17335(3) 0.03263(14) Uani 1 1 d . . .
O33 O 0.8724(8) 0.3158(6) -0.5301(4) 0.037(2) Uani 1 1 d . . .
C21 C 1.3105(12) 0.3592(9) -0.3937(7) 0.032(3) Uani 1 1 d . . .
O32 O 0.7951(9) 0.4689(6) -0.3708(5) 0.041(2) Uani 1 1 d . . .
C33 C 0.9250(11) 0.3219(8) -0.4885(6) 0.029(3) Uani 1 1 d . . .
O31 O 1.1548(9) 0.4899(6) -0.4773(5) 0.041(2) Uani 1 1 d . . .
C32 C 0.8698(12) 0.4163(8) -0.3857(6) 0.029(3) Uani 1 1 d . . .
C31 C 1.0994(12) 0.4294(8) -0.4538(7) 0.030(3) Uani 1 1 d . . .
O43 O 1.2383(10) 0.0069(7) -0.3038(6) 0.064(3) Uani 1 1 d . . .
C43 C 1.1633(13) 0.0569(9) -0.2898(7) 0.041(4) Uani 1 1 d . . .
O42 O 0.8805(9) -0.0133(6) -0.2094(5) 0.043(3) Uani 1 1 d . . .
O41 O 1.1463(10) 0.1568(7) -0.1422(5) 0.053(3) Uani 1 1 d . . .
C42 C 0.9334(13) 0.0485(8) -0.2293(7) 0.037(3) Uani 1 1 d . . .
C41 C 1.1012(14) 0.1569(10) -0.1890(7) 0.046(4) Uani 1 1 d . . .
O53 O 1.1315(8) 0.5109(5) -0.3246(4) 0.033(2) Uani 1 1 d . . .
O52 O 1.1418(11) 0.3515(7) -0.1594(5) 0.061(3) Uani 1 1 d . . .
C53 C 1.0890(13) 0.4445(9) -0.3075(6) 0.031(3) Uani 1 1 d . . .
O51 O 0.8002(9) 0.4598(6) -0.2110(5) 0.045(3) Uani 1 1 d . . .
C52 C 1.0865(15) 0.3428(9) -0.1997(7) 0.042(4) Uani 1 1 d . . .
C51 C 0.8739(13) 0.4087(8) -0.2309(6) 0.033(3) Uani 1 1 d . . .
O63 O 0.6558(10) 0.0750(7) -0.2457(6) 0.069(4) Uani 1 1 d . . .
O62 O 0.6178(10) 0.3522(7) -0.2724(6) 0.061(3) Uani 1 1 d . . .
C63 C 0.7206(13) 0.1306(10) -0.2680(8) 0.045(4) Uani 1 1 d . . .
O61 O 0.6907(9) 0.1899(7) -0.4257(5) 0.054(3) Uani 1 1 d . . .
C62 C 0.6965(13) 0.3032(10) -0.2869(7) 0.043(4) Uani 1 1 d . . .
C61 C 0.7434(12) 0.2011(8) -0.3842(7) 0.030(3) Uani 1 1 d . . .
O73 O 0.9328(11) 0.2620(9) -0.0510(6) 0.080(4) Uani 1 1 d . . .
O72 O 0.6197(9) 0.3414(6) -0.1183(5) 0.050(3) Uani 1 1 d . . .
C73 C 0.8957(15) 0.2479(11) -0.0982(7) 0.052(4) Uani 1 1 d . . .
C72 C 0.7035(13) 0.2980(9) -0.1403(7) 0.041(4) Uani 1 1 d . . .
O71 O 0.6987(11) 0.0743(8) -0.1000(7) 0.079(4) Uani 1 1 d . . .
C71 C 0.7528(14) 0.1327(11) -0.1286(8) 0.052(4) Uani 1 1 d . . .
C80 C 1.4662(11) 0.2464(9) -0.5870(6) 0.030(3) Uani 1 1 d . . .
C84 C 1.4175(13) 0.4002(9) -0.5819(7) 0.041(4) Uani 1 1 d . . .
H12 H 1.4531 0.4513 -0.5669 0.062 Uiso 1 1 calc R . .
H11 H 1.3331 0.3915 -0.5573 0.062 Uiso 1 1 calc R . .
H10 H 1.4170 0.4086 -0.6283 0.062 Uiso 1 1 calc R . .
C83 C 1.5899(14) 0.3444(10) -0.5325(8) 0.055(4) Uani 1 1 d . . .
H9 H 1.5925 0.4066 -0.5269 0.083 Uiso 1 1 calc R . .
H8 H 1.6704 0.3253 -0.5559 0.083 Uiso 1 1 calc R . .
H7 H 1.5692 0.3141 -0.4897 0.083 Uiso 1 1 calc R . .
C82 C 1.6813(13) 0.1976(10) -0.6151(8) 0.060(5) Uani 1 1 d . . .
H6 H 1.7251 0.1428 -0.6158 0.091 Uiso 1 1 calc R . .
H5 H 1.7100 0.2358 -0.5855 0.091 Uiso 1 1 calc R . .
H4 H 1.6970 0.2247 -0.6590 0.091 Uiso 1 1 calc R . .
C81 C 1.5160(14) 0.0908(9) -0.5861(8) 0.054(4) Uani 1 1 d . . .
H3 H 1.5903 0.0556 -0.5921 0.080 Uiso 1 1 calc R . .
H2 H 1.4688 0.0775 -0.6189 0.080 Uiso 1 1 calc R . .
H1 H 1.4658 0.0783 -0.5426 0.080 Uiso 1 1 calc R . .
C400 C 0.5138(10) -0.3855(8) -0.2028(6) 0.023(3) Uani 1 1 d . . .
C405 C 0.5070(11) -0.4694(8) -0.1776(7) 0.033(3) Uani 1 1 d . . .
H405 H 0.5548 -0.4868 -0.1468 0.039 Uiso 1 1 calc R . .
C404 C 0.4312(12) -0.5274(8) -0.1971(6) 0.034(3) Uani 1 1 d . . .
H404 H 0.4237 -0.5843 -0.1782 0.041 Uiso 1 1 calc R . .
C403 C 0.3653(12) -0.5042(9) -0.2441(7) 0.034(3) Uani 1 1 d . . .
H403 H 0.3130 -0.5453 -0.2572 0.040 Uiso 1 1 calc R . .
C402 C 0.3747(12) -0.4239(9) -0.2716(7) 0.038(4) Uani 1 1 d . . .
H402 H 0.3332 -0.4084 -0.3055 0.046 Uiso 1 1 calc R . .
C401 C 0.4473(12) -0.3639(9) -0.2486(6) 0.035(3) Uani 1 1 d . . .
H401 H 0.4504 -0.3061 -0.2656 0.042 Uiso 1 1 calc R . .
C200 C 0.5167(11) -0.2111(9) -0.1651(7) 0.031(3) Uani 1 1 d . . .
C205 C 0.4355(12) -0.1992(9) -0.1045(7) 0.036(3) Uani 1 1 d . . .
H205 H 0.4350 -0.2381 -0.0683 0.044 Uiso 1 1 calc R . .
C204 C 0.3588(13) -0.1308(11) -0.0997(9) 0.056(5) Uani 1 1 d . . .
H204 H 0.3042 -0.1226 -0.0593 0.067 Uiso 1 1 calc R . .
C203 C 0.3561(15) -0.0728(10) -0.1503(10) 0.056(5) Uani 1 1 d . . .
H203 H 0.2996 -0.0265 -0.1447 0.067 Uiso 1 1 calc R . .
C202 C 0.4347(13) -0.0815(10) -0.2089(9) 0.051(4) Uani 1 1 d . . .
H202 H 0.4334 -0.0415 -0.2442 0.062 Uiso 1 1 calc R . .
C201 C 0.5173(12) -0.1504(9) -0.2161(8) 0.042(4) Uani 1 1 d . . .
H201 H 0.5742 -0.1559 -0.2562 0.051 Uiso 1 1 calc R . .
C300 C 0.7421(11) -0.2845(8) -0.2405(6) 0.027(3) Uani 1 1 d . . .
C305 C 0.8083(11) -0.2088(8) -0.2415(7) 0.031(3) Uani 1 1 d . . .
H305 H 0.7803 -0.1659 -0.2112 0.038 Uiso 1 1 calc R . .
C304 C 0.9169(11) -0.1969(9) -0.2881(6) 0.034(3) Uani 1 1 d . . .
H304 H 0.9602 -0.1437 -0.2917 0.041 Uiso 1 1 calc R . .
C303 C 0.9621(12) -0.2619(9) -0.3290(6) 0.038(4) Uani 1 1 d . . .
H303 H 1.0390 -0.2543 -0.3584 0.045 Uiso 1 1 calc R . .
C302 C 0.8962(12) -0.3385(9) -0.3275(6) 0.033(3) Uani 1 1 d . . .
H302 H 0.9263 -0.3821 -0.3568 0.040 Uiso 1 1 calc R . .
C301 C 0.7872(11) -0.3503(8) -0.2831(6) 0.030(3) Uani 1 1 d . . .
H301 H 0.7422 -0.4026 -0.2812 0.036 Uiso 1 1 calc R . .
C700 C 0.7499(11) -0.4258(8) -0.0188(6) 0.027(3) Uani 1 1 d . . .
C705 C 0.8370(13) -0.4332(9) 0.0206(7) 0.042(4) Uani 1 1 d . . .
H705 H 0.8888 -0.3856 0.0232 0.050 Uiso 1 1 calc R . .
C704 C 0.8483(16) -0.5085(11) 0.0554(8) 0.057(5) Uani 1 1 d . . .
H704 H 0.9084 -0.5132 0.0814 0.069 Uiso 1 1 calc R . .
C703 C 0.7722(19) -0.5773(11) 0.0524(8) 0.068(6) Uani 1 1 d . . .
H703 H 0.7819 -0.6300 0.0754 0.082 Uiso 1 1 calc R . .
C702 C 0.6797(18) -0.5702(10) 0.0156(9) 0.068(6) Uani 1 1 d . . .
H702 H 0.6258 -0.6172 0.0147 0.081 Uiso 1 1 calc R . .
C701 C 0.6685(16) -0.4950(9) -0.0187(7) 0.056(5) Uani 1 1 d . . .
H701 H 0.6051 -0.4893 -0.0427 0.067 Uiso 1 1 calc R . .
C600 C 0.8927(12) -0.3024(8) -0.1076(6) 0.030(3) Uani 1 1 d . . .
C605 C 0.9494(12) -0.3590(9) -0.1548(7) 0.039(4) Uani 1 1 d . . .
H605 H 0.9079 -0.4097 -0.1625 0.047 Uiso 1 1 calc R . .
C604 C 1.0687(12) -0.3395(11) -0.1906(7) 0.050(5) Uani 1 1 d . . .
H604 H 1.1065 -0.3775 -0.2228 0.060 Uiso 1 1 calc R . .
C603 C 1.1331(14) -0.2661(11) -0.1804(8) 0.051(4) Uani 1 1 d . . .
H603 H 1.2136 -0.2535 -0.2046 0.061 Uiso 1 1 calc R . .
C602 C 1.0760(15) -0.2148(12) -0.1350(9) 0.068(6) Uani 1 1 d . . .
H602 H 1.1176 -0.1645 -0.1266 0.081 Uiso 1 1 calc R . .
C601 C 0.9571(13) -0.2317(10) -0.0991(8) 0.050(4) Uani 1 1 d . . .
H601 H 0.9204 -0.1922 -0.0677 0.060 Uiso 1 1 calc R . .
C500 C 0.6866(11) -0.2443(8) -0.0091(6) 0.024(3) Uani 1 1 d . . .
C505 C 0.6480(12) -0.2606(9) 0.0571(7) 0.038(3) Uani 1 1 d . . .
H505 H 0.6570 -0.3169 0.0750 0.046 Uiso 1 1 calc R . .
C504 C 0.5967(12) -0.1969(10) 0.0982(7) 0.040(4) Uani 1 1 d . . .
H504 H 0.5713 -0.2098 0.1436 0.048 Uiso 1 1 calc R . .
C503 C 0.5822(12) -0.1146(9) 0.0733(8) 0.039(4) Uani 1 1 d . . .
H503 H 0.5460 -0.0715 0.1017 0.047 Uiso 1 1 calc R . .
C502 C 0.6211(13) -0.0937(9) 0.0055(8) 0.042(4) Uani 1 1 d . . .
H502 H 0.6106 -0.0374 -0.0119 0.050 Uiso 1 1 calc R . .
C501 C 0.6737(13) -0.1571(10) -0.0336(7) 0.041(4) Uani 1 1 d . . .
H501 H 0.7030 -0.1434 -0.0786 0.049 Uiso 1 1 calc R . .
O1OO O 0.9678(8) -0.0037(5) -0.0632(4) 0.034(2) Uiso 1 1 d . . .

loop_
_atom_site_aniso_label
_atom_site_aniso_U_11
_atom_site_aniso_U_22
_atom_site_aniso_U_33
_atom_site_aniso_U_23
_atom_site_aniso_U_13
_atom_site_aniso_U_12
Hg1 0.0223(3) 0.0278(3) 0.0283(3) -0.0051(2) -0.0068(2) 0.0018(2)
Re1 0.0226(3) 0.0169(3) 0.0322(3) -0.0028(2) -0.0118(2) 0.0011(2)
S1 0.0248(17) 0.048(2) 0.0255(19) -0.0058(16) -0.0080(14) 0.0078(16)
C 0.021(6) 0.018(6) 0.037(8) -0.013(5) -0.003(5) 0.011(5)
N1 0.034(7) 0.032(7) 0.033(7) 0.000(5) -0.010(5) -0.004(5)
O13 0.056(7) 0.034(6) 0.099(10) -0.036(6) -0.027(7) 0.018(5)
P1 0.0258(18) 0.0261(18) 0.0264(19) -0.0024(15) -0.0109(15) -0.0030(14)
Re2 0.0187(3) 0.0250(3) 0.0264(3) -0.0001(2) -0.0104(2) -0.0010(2)
C13 0.032(8) 0.026(7) 0.050(10) -0.011(7) -0.015(7) 0.009(6)
N2 0.022(6) 0.031(6) 0.044(8) 0.006(5) 0.003(5) 0.008(5)
O12 0.058(7) 0.043(6) 0.041(6) -0.013(5) -0.028(5) -0.002(5)
P2 0.0250(18) 0.033(2) 0.0253(19) 0.0005(15) -0.0090(15) -0.0019(15)
Re3 0.0209(3) 0.0169(3) 0.0237(3) -0.0021(2) -0.0098(2) 0.0027(2)
C12 0.041(8) 0.017(7) 0.039(9) -0.001(6) -0.013(7) -0.007(6)
O11 0.054(7) 0.034(6) 0.066(8) -0.001(5) -0.024(6) -0.021(5)
N3 0.022(5) 0.036(6) 0.025(6) -0.003(5) -0.013(5) 0.000(5)
Re4 0.0240(3) 0.0225(3) 0.0299(3) 0.0039(2) -0.0106(2) 0.0002(2)
O23 0.052(7) 0.109(10) 0.048(8) 0.009(7) -0.033(6) -0.019(7)
C11 0.040(9) 0.031(8) 0.046(10) 0.012(7) -0.019(7) 0.000(7)
Re5 0.0251(3) 0.0222(3) 0.0227(3) -0.0017(2) -0.0088(2) -0.0011(2)
O22 0.032(6) 0.056(7) 0.096(10) -0.026(7) -0.024(6) 0.020(5)
C23 0.034(8) 0.054(10) 0.034(9) 0.004(7) -0.013(7) -0.016(7)
Re6 0.0182(3) 0.0249(3) 0.0309(3) 0.0004(2) -0.0087(2) -0.0007(2)
O21 0.035(6) 0.033(6) 0.054(7) 0.002(5) -0.016(5) -0.008(4)
C22 0.023(7) 0.040(9) 0.053(10) -0.007(7) -0.017(7) -0.005(6)
Re7 0.0301(3) 0.0378(3) 0.0283(3) 0.0057(3) -0.0038(2) 0.0008(3)
O33 0.032(5) 0.052(6) 0.037(6) -0.021(5) -0.022(5) 0.012(5)
C21 0.031(8) 0.032(8) 0.033(8) 0.000(6) -0.003(6) 0.004(6)
O32 0.058(7) 0.030(5) 0.037(6) -0.003(4) -0.014(5) 0.018(5)
C33 0.030(7) 0.023(7) 0.030(8) -0.016(6) 0.005(6) 0.013(6)
O31 0.045(6) 0.038(6) 0.044(6) 0.009(5) -0.017(5) -0.002(5)
C32 0.037(8) 0.017(7) 0.037(8) -0.003(6) -0.014(6) -0.002(6)
C31 0.038(8) 0.021(7) 0.034(8) -0.005(6) -0.011(6) 0.002(6)
O43 0.069(8) 0.054(7) 0.068(9) 0.008(6) -0.012(6) 0.039(6)
C43 0.040(9) 0.044(9) 0.037(9) 0.012(7) -0.007(7) 0.010(7)
O42 0.053(7) 0.025(5) 0.052(7) 0.008(5) -0.012(5) -0.009(5)
O41 0.063(7) 0.059(7) 0.042(7) 0.011(6) -0.027(6) -0.004(6)
C42 0.055(10) 0.024(8) 0.033(8) 0.005(6) -0.012(7) -0.005(7)
C41 0.051(10) 0.054(10) 0.035(9) 0.012(8) -0.015(8) -0.016(8)
O53 0.043(6) 0.022(5) 0.039(6) -0.003(4) -0.018(5) -0.008(4)
O52 0.091(9) 0.061(8) 0.042(7) 0.003(6) -0.044(7) -0.016(7)
C53 0.047(9) 0.034(8) 0.014(7) -0.012(6) -0.005(6) -0.003(7)
O51 0.047(6) 0.021(5) 0.059(7) -0.006(5) 0.006(5) 0.009(5)
C52 0.069(11) 0.031(8) 0.026(8) 0.003(7) -0.012(8) -0.005(7)
C51 0.041(8) 0.024(7) 0.028(8) -0.001(6) 0.002(6) -0.008(6)
O63 0.057(8) 0.069(8) 0.085(10) 0.038(7) -0.031(7) -0.035(6)
O62 0.045(7) 0.066(8) 0.076(9) -0.025(7) -0.015(6) 0.019(6)
C63 0.033(8) 0.052(10) 0.054(11) 0.014(8) -0.022(8) -0.020(7)
O61 0.041(6) 0.081(8) 0.045(7) 0.001(6) -0.023(5) -0.017(6)
C62 0.038(9) 0.045(9) 0.044(10) -0.016(8) 0.001(7) -0.002(7)
C61 0.031(7) 0.021(7) 0.042(9) 0.000(6) -0.016(7) -0.011(6)
O73 0.069(9) 0.124(12) 0.045(8) -0.011(8) -0.007(7) -0.005(8)
O72 0.047(7) 0.044(7) 0.058(8) -0.005(6) -0.006(6) -0.001(5)
C73 0.055(10) 0.079(12) 0.020(8) 0.006(8) -0.004(8) 0.018(9)
C72 0.036(9) 0.039(9) 0.040(9) 0.000(7) 0.006(7) -0.007(7)
O71 0.055(8) 0.077(9) 0.089(11) 0.035(8) 0.015(7) 0.006(7)
C71 0.038(9) 0.059(11) 0.051(11) 0.013(9) 0.008(8) 0.005(8)
C80 0.021(7) 0.047(9) 0.021(7) 0.006(6) -0.006(5) 0.012(6)
C84 0.042(9) 0.042(9) 0.042(9) -0.014(7) -0.009(7) 0.010(7)
C83 0.048(10) 0.067(12) 0.058(11) -0.003(9) -0.029(9) -0.005(9)
C82 0.034(9) 0.077(13) 0.067(13) 0.011(10) -0.007(8) 0.023(9)
C81 0.044(10) 0.044(10) 0.071(13) -0.002(9) -0.009(9) 0.020(8)
C400 0.017(6) 0.024(7) 0.033(7) -0.012(6) -0.014(5) -0.005(5)
C405 0.030(8) 0.034(8) 0.039(9) -0.012(7) -0.017(6) 0.002(6)
C404 0.045(9) 0.021(7) 0.034(8) -0.001(6) -0.004(7) 0.001(6)
C403 0.027(7) 0.036(8) 0.039(9) -0.015(7) -0.008(6) 0.003(6)
C402 0.041(9) 0.037(8) 0.043(9) 0.004(7) -0.021(7) -0.010(7)
C401 0.036(8) 0.049(9) 0.021(7) 0.006(6) -0.009(6) -0.003(7)
C200 0.026(7) 0.035(8) 0.034(8) -0.012(6) -0.005(6) -0.003(6)
C205 0.032(8) 0.038(8) 0.039(9) -0.012(7) -0.006(7) -0.001(7)
C204 0.025(8) 0.068(12) 0.076(13) -0.049(11) -0.004(8) 0.001(8)
C203 0.044(10) 0.025(8) 0.108(17) -0.018(10) -0.034(11) -0.001(7)
C202 0.033(9) 0.040(9) 0.087(14) -0.004(9) -0.025(9) 0.000(7)
C201 0.031(8) 0.047(9) 0.052(10) -0.020(8) -0.013(7) 0.010(7)
C300 0.019(6) 0.035(8) 0.027(7) 0.003(6) -0.005(5) -0.001(6)
C305 0.026(7) 0.028(7) 0.040(9) 0.007(6) -0.007(6) 0.002(6)
C304 0.021(7) 0.047(9) 0.032(8) -0.001(7) -0.002(6) -0.002(6)
C303 0.030(8) 0.063(10) 0.016(7) -0.006(7) 0.006(6) 0.007(7)
C302 0.030(8) 0.044(9) 0.024(8) -0.001(6) -0.001(6) -0.001(6)
C301 0.029(7) 0.033(8) 0.027(8) 0.012(6) -0.004(6) -0.002(6)
C700 0.031(7) 0.030(7) 0.021(7) 0.000(6) -0.010(6) -0.002(6)
C705 0.049(9) 0.035(8) 0.047(10) -0.004(7) -0.024(8) 0.015(7)
C704 0.061(11) 0.073(13) 0.040(10) -0.002(9) -0.016(9) 0.031(10)
C703 0.126(18) 0.043(11) 0.037(10) 0.009(8) -0.026(11) 0.021(11)
C702 0.103(15) 0.043(10) 0.061(12) 0.025(9) -0.033(11) -0.027(10)
C701 0.095(14) 0.042(10) 0.037(10) 0.017(8) -0.032(9) -0.018(9)
C600 0.044(8) 0.027(7) 0.023(7) 0.000(6) -0.016(6) -0.008(6)
C605 0.022(7) 0.053(9) 0.046(9) -0.007(7) -0.015(7) 0.018(7)
C604 0.023(8) 0.097(14) 0.032(9) 0.000(9) -0.006(6) 0.029(8)
C603 0.031(9) 0.076(13) 0.047(11) 0.002(9) -0.016(8) 0.003(9)
C602 0.045(10) 0.078(13) 0.078(14) -0.018(11) -0.003(10) -0.039(10)
C601 0.037(9) 0.059(11) 0.056(11) -0.022(9) -0.011(8) -0.009(8)
C500 0.027(7) 0.033(7) 0.017(6) 0.003(6) -0.016(5) -0.011(6)
C505 0.039(8) 0.047(9) 0.029(8) 0.001(7) -0.009(7) -0.011(7)
C504 0.041(9) 0.056(10) 0.021(8) -0.007(7) -0.002(6) -0.008(8)
C503 0.026(8) 0.035(8) 0.058(11) -0.024(8) -0.009(7) 0.002(6)
C502 0.042(9) 0.033(8) 0.058(11) -0.011(8) -0.026(8) 0.005(7)
C501 0.041(9) 0.059(10) 0.025(8) 0.006(7) -0.015(7) -0.018(8)

loop_
_atom_type_symbol
_atom_type_description
_atom_type_scat_dispersion_real
_atom_type_scat_dispersion_imag
_atom_type_scat_source
C C 0.0033 0.0016 'International Tables Vol C Tables 4.2.6.8 and 6.1.1.4'
H H 0.0000 0.0000 'International Tables Vol C Tables 4.2.6.8 and 6.1.1.4'
N N 0.0061 0.0033 'International Tables Vol C Tables 4.2.6.8 and 6.1.1.4'
O O 0.0106 0.0060 'International Tables Vol C Tables 4.2.6.8 and 6.1.1.4'
P P 0.1023 0.0942 'International Tables Vol C Tables 4.2.6.8 and 6.1.1.4'
S S 0.1246 0.1234 'International Tables Vol C Tables 4.2.6.8 and 6.1.1.4'
Re Re -1.0185 7.2310 'International Tables Vol C Tables 4.2.6.8 and 6.1.1.4'
Hg Hg -2.3894 9.2266 'International Tables Vol C Tables 4.2.6.8 and 6.1.1.4'

loop_
_geom_angle_atom_site_label_1
_geom_angle_atom_site_label_2
_geom_angle_atom_site_label_3
_geom_angle
_geom_angle_site_symmetry_1
_geom_angle_site_symmetry_3
_geom_angle_publ_flag
S1 Hg1 Re3 155.44(8) . . ?
S1 Hg1 Re2 136.74(8) . . ?
Re3 Hg1 Re2 65.713(17) . . ?
S1 Hg1 Re1 127.92(9) . . ?
Re3 Hg1 Re1 65.190(17) . . ?
Re2 Hg1 Re1 65.218(18) . . ?
C12 Re1 C13 90.9(6) . . ?
C12 Re1 C11 87.5(6) . . ?
C13 Re1 C11 90.8(6) . . ?
C12 Re1 C 132.2(5) . . ?
C13 Re1 C 128.1(5) . . ?
C11 Re1 C 114.4(6) . . ?
C12 Re1 Hg1 75.6(4) . . ?
C13 Re1 Hg1 78.8(4) . . ?
C11 Re1 Hg1 159.9(4) . . ?
C Re1 Hg1 85.4(3) . . ?
C12 Re1 Re6 106.5(4) . . ?
C13 Re1 Re6 159.4(4) . . ?
C11 Re1 Re6 79.3(4) . . ?
C Re1 Re6 44.9(3) . . ?
Hg1 Re1 Re6 115.66(2) . . ?
C12 Re1 Re4 164.6(4) . . ?
C13 Re1 Re4 101.4(4) . . ?
C11 Re1 Re4 83.2(4) . . ?
C Re1 Re4 43.9(3) . . ?
Hg1 Re1 Re4 115.57(2) . . ?
Re6 Re1 Re4 59.745(17) . . ?
C12 Re1 Re3 89.0(4) . . ?
C13 Re1 Re3 133.6(4) . . ?
C11 Re1 Re3 135.6(4) . . ?
C Re1 Re3 45.2(3) . . ?
Hg1 Re1 Re3 56.273(16) . . ?
Re6 Re1 Re3 59.461(16) . . ?
Re4 Re1 Re3 89.100(19) . . ?
C12 Re1 Re2 131.7(4) . . ?
C13 Re1 Re2 87.3(4) . . ?
C11 Re1 Re2 140.7(4) . . ?
C Re1 Re2 44.2(3) . . ?
Hg1 Re1 Re2 56.767(16) . . ?
Re6 Re1 Re2 89.081(19) . . ?
Re4 Re1 Re2 58.889(17) . . ?
Re3 Re1 Re2 59.799(15) . . ?
C80 S1 Hg1 101.9(4) . . ?
Re4 C Re6 90.8(5) . . ?
Re4 C Re5 90.5(5) . . ?
Re6 C Re5 89.3(4) . . ?
Re4 C Re1 90.8(4) . . ?
Re6 C Re1 89.7(5) . . ?
Re5 C Re1 178.4(7) . . ?
Re4 C Re2 89.9(4) . . ?
Re6 C Re2 178.0(6) . . ?
Re5 C Re2 88.8(4) . . ?
Re1 C Re2 92.1(4) . . ?
Re4 C Re3 178.4(6) . . ?
Re6 C Re3 89.0(4) . . ?
Re5 C Re3 87.8(4) . . ?
Re1 C Re3 90.8(5) . . ?
Re2 C Re3 90.2(5) . . ?
C80 N1 C84 123.6(11) . . ?
C80 N1 C83 123.8(11) . . ?
C84 N1 C83 112.1(11) . . ?
N3 P1 C300 114.7(6) . . ?
N3 P1 C400 108.1(6) . . ?
C300 P1 C400 108.4(6) . . ?
N3 P1 C200 112.7(6) . . ?
C300 P1 C200 108.3(6) . . ?
C400 P1 C200 104.1(6) . . ?
C22 Re2 C23 83.7(6) . . ?
C22 Re2 C21 93.6(5) . . ?
C23 Re2 C21 87.4(6) . . ?
C22 Re2 C 131.0(5) . . ?
C23 Re2 C 115.6(5) . . ?
C21 Re2 C 129.6(5) . . ?
C22 Re2 Hg1 75.9(4) . . ?
C23 Re2 Hg1 157.1(4) . . ?
C21 Re2 Hg1 83.7(4) . . ?
C Re2 Hg1 86.0(3) . . ?
C22 Re2 Re4 106.6(4) . . ?
C23 Re2 Re4 78.4(4) . . ?
C21 Re2 Re4 153.6(4) . . ?
C Re2 Re4 44.1(3) . . ?
Hg1 Re2 Re4 117.11(2) . . ?
C22 Re2 Re5 164.8(4) . . ?
C23 Re2 Re5 86.4(4) . . ?
C21 Re2 Re5 97.4(4) . . ?
C Re2 Re5 45.3(3) . . ?
Hg1 Re2 Re5 115.61(2) . . ?
Re4 Re2 Re5 59.936(17) . . ?
C22 Re2 Re3 131.8(4) . . ?
C23 Re2 Re3 144.5(5) . . ?
C21 Re2 Re3 89.6(4) . . ?
C Re2 Re3 45.2(3) . . ?
Hg1 Re2 Re3 56.640(16) . . ?
Re4 Re2 Re3 89.274(18) . . ?
Re5 Re2 Re3 58.985(16) . . ?
C22 Re2 Re1 89.4(4) . . ?
C23 Re2 Re1 133.0(4) . . ?
C21 Re2 Re1 139.6(4) . . ?
C Re2 Re1 43.7(3) . . ?
Hg1 Re2 Re1 58.014(17) . . ?
Re4 Re2 Re1 59.181(17) . . ?
Re5 Re2 Re1 88.923(18) . . ?
Re3 Re2 Re1 59.807(15) . . ?
O13 C13 Re1 177.9(12) . . ?
C80 N2 C82 122.8(12) . . ?
C80 N2 C81 122.7(11) . . ?
C82 N2 C81 114.1(11) . . ?
N3 P2 C700 108.3(6) . . ?
N3 P2 C500 111.8(5) . . ?
C700 P2 C500 108.8(6) . . ?
N3 P2 C600 114.8(6) . . ?
C700 P2 C600 104.8(6) . . ?
C500 P2 C600 108.1(6) . . ?
C32 Re3 C33 86.4(5) . . ?
C32 Re3 C31 87.3(5) . . ?
C33 Re3 C31 92.7(6) . . ?
C32 Re3 C 114.9(5) . . ?
C33 Re3 C 128.7(5) . . ?
C31 Re3 C 131.9(5) . . ?
C32 Re3 Hg1 158.6(4) . . ?
C33 Re3 Hg1 80.0(3) . . ?
C31 Re3 Hg1 77.1(4) . . ?
C Re3 Hg1 86.4(3) . . ?
C32 Re3 Re5 80.8(4) . . ?
C33 Re3 Re5 158.1(4) . . ?
C31 Re3 Re5 104.3(4) . . ?
C Re3 Re5 45.4(3) . . ?
Hg1 Re3 Re5 116.94(2) . . ?
C32 Re3 Re6 81.0(4) . . ?
C33 Re3 Re6 100.9(4) . . ?
C31 Re3 Re6 161.4(4) . . ?
C Re3 Re6 44.6(3) . . ?
Hg1 Re3 Re6 117.54(2) . . ?
Re5 Re3 Re6 59.668(17) . . ?
C32 Re3 Re2 137.8(4) . . ?
C33 Re3 Re2 135.8(3) . . ?
C31 Re3 Re2 89.8(4) . . ?
C Re3 Re2 44.6(3) . . ?
Hg1 Re3 Re2 57.648(17) . . ?
Re5 Re3 Re2 59.308(16) . . ?
Re6 Re3 Re2 89.205(18) . . ?
C32 Re3 Re1 137.8(4) . . ?
C33 Re3 Re1 88.2(4) . . ?
C31 Re3 Re1 134.8(4) . . ?
C Re3 Re1 44.0(3) . . ?
Hg1 Re3 Re1 58.538(17) . . ?
Re5 Re3 Re1 89.449(19) . . ?
Re6 Re3 Re1 59.074(16) . . ?
Re2 Re3 Re1 60.393(15) . . ?
O12 C12 Re1 177.5(12) . . ?
P1 N3 P2 140.0(7) . . ?
C41 Re4 C42 93.4(6) . . ?
C41 Re4 C43 87.2(6) . . ?
C42 Re4 C43 84.4(6) . . ?
C41 Re4 C 130.7(6) . . ?
C42 Re4 C 129.1(5) . . ?
C43 Re4 C 116.9(5) . . ?
C41 Re4 Re7 74.5(5) . . ?
C42 Re4 Re7 77.4(4) . . ?
C43 Re4 Re7 153.2(4) . . ?
C Re4 Re7 90.0(3) . . ?
C41 Re4 Re6 133.2(5) . . ?
C42 Re4 Re6 87.9(4) . . ?
C43 Re4 Re6 139.4(4) . . ?
C Re4 Re6 45.0(3) . . ?
Re7 Re4 Re6 60.077(18) . . ?
C41 Re4 Re5 88.3(5) . . ?
C42 Re4 Re5 134.5(4) . . ?
C43 Re4 Re5 141.1(4) . . ?
C Re4 Re5 45.3(3) . . ?
Re7 Re4 Re5 59.284(17) . . ?
Re6 Re4 Re5 59.815(16) . . ?
C41 Re4 Re2 102.1(4) . . ?
C42 Re4 Re2 159.6(4) . . ?
C43 Re4 Re2 83.2(4) . . ?
C Re4 Re2 46.0(3) . . ?
Re7 Re4 Re2 119.31(2) . . ?
Re6 Re4 Re2 90.981(19) . . ?
Re5 Re4 Re2 60.057(17) . . ?
C41 Re4 Re1 161.7(4) . . ?
C42 Re4 Re1 100.4(4) . . ?
C43 Re4 Re1 82.3(4) . . ?
C Re4 Re1 45.2(3) . . ?
Re7 Re4 Re1 120.07(2) . . ?
Re6 Re4 Re1 59.996(17) . . ?
Re5 Re4 Re1 90.562(19) . . ?
Re2 Re4 Re1 61.930(17) . . ?
O11 C11 Re1 174.4(14) . . ?
C52 Re5 C53 88.6(6) . . ?
C52 Re5 C51 91.3(6) . . ?
C53 Re5 C51 85.4(5) . . ?
C52 Re5 C 127.9(5) . . ?
C53 Re5 C 116.1(5) . . ?
C51 Re5 C 133.1(5) . . ?
C52 Re5 Re7 79.1(4) . . ?
C53 Re5 Re7 153.4(4) . . ?
C51 Re5 Re7 71.6(4) . . ?
C Re5 Re7 89.8(3) . . ?
C52 Re5 Re6 137.0(4) . . ?
C53 Re5 Re6 134.3(4) . . ?
C51 Re5 Re6 89.4(4) . . ?
C Re5 Re6 45.1(3) . . ?
Re7 Re5 Re6 60.444(18) . . ?
C52 Re5 Re3 155.9(4) . . ?
C53 Re5 Re3 77.9(4) . . ?
C51 Re5 Re3 107.2(4) . . ?
C Re5 Re3 46.7(3) . . ?
Re7 Re5 Re3 120.97(2) . . ?
Re6 Re5 Re3 60.531(17) . . ?
C52 Re5 Re4 88.4(4) . . ?
C53 Re5 Re4 143.7(4) . . ?
C51 Re5 Re4 130.9(4) . . ?
C Re5 Re4 44.2(3) . . ?
Re7 Re5 Re4 60.165(18) . . ?
Re6 Re5 Re4 60.023(16) . . ?
Re3 Re5 Re4 90.884(19) . . ?
C52 Re5 Re2 97.6(4) . . ?
C53 Re5 Re2 84.6(4) . . ?
C51 Re5 Re2 166.4(4) . . ?
C Re5 Re2 46.0(3) . . ?
Re7 Re5 Re2 120.14(2) . . ?
Re6 Re5 Re2 91.074(19) . . ?
Re3 Re5 Re2 61.707(16) . . ?
Re4 Re5 Re2 60.007(17) . . ?
O23 C23 Re2 174.4(14) . . ?
C62 Re6 C63 89.8(6) . . ?
C62 Re6 C61 85.3(6) . . ?
C63 Re6 C61 84.6(6) . . ?
C62 Re6 C 131.9(5) . . ?
C63 Re6 C 132.2(5) . . ?
C61 Re6 C 116.0(5) . . ?
C62 Re6 Re5 91.0(4) . . ?
C63 Re6 Re5 132.1(4) . . ?
C61 Re6 Re5 143.2(4) . . ?
C Re6 Re5 45.5(3) . . ?
C62 Re6 Re7 81.0(5) . . ?
C63 Re6 Re7 73.6(5) . . ?
C61 Re6 Re7 154.2(4) . . ?
C Re6 Re7 89.2(3) . . ?
Re5 Re6 Re7 59.320(18) . . ?
C62 Re6 Re4 139.1(5) . . ?
C63 Re6 Re4 90.1(4) . . ?
C61 Re6 Re4 135.4(4) . . ?
C Re6 Re4 44.2(3) . . ?
Re5 Re6 Re4 60.162(16) . . ?
Re7 Re6 Re4 59.840(18) . . ?
C62 Re6 Re1 156.0(5) . . ?
C63 Re6 Re1 106.4(5) . . ?
C61 Re6 Re1 78.9(4) . . ?
C Re6 Re1 45.4(3) . . ?
Re5 Re6 Re1 90.918(19) . . ?
Re7 Re6 Re1 120.10(2) . . ?
Re4 Re6 Re1 60.259(17) . . ?
C62 Re6 Re3 99.3(4) . . ?
C63 Re6 Re3 165.2(5) . . ?
C61 Re6 Re3 84.6(4) . . ?
C Re6 Re3 46.3(3) . . ?
Re5 Re6 Re3 59.801(16) . . ?
Re7 Re6 Re3 119.12(2) . . ?
Re4 Re6 Re3 90.539(19) . . ?
Re1 Re6 Re3 61.465(16) . . ?
O22 C22 Re2 176.2(12) . . ?
C73 Re7 C72 87.7(7) . . ?
C73 Re7 C71 87.3(8) . . ?
C72 Re7 C71 89.0(6) . . ?
C73 Re7 Re5 102.6(5) . . ?
C72 Re7 Re5 107.1(4) . . ?
C71 Re7 Re5 161.2(5) . . ?
C73 Re7 Re4 107.8(5) . . ?
C72 Re7 Re4 161.5(5) . . ?
C71 Re7 Re4 101.4(5) . . ?
Re5 Re7 Re4 60.551(17) . . ?
C73 Re7 Re6 161.9(5) . . ?
C72 Re7 Re6 102.3(5) . . ?
C71 Re7 Re6 107.6(6) . . ?
Re5 Re7 Re6 60.236(17) . . ?
Re4 Re7 Re6 60.082(17) . . ?
O21 C21 Re2 177.8(13) . . ?
O33 C33 Re3 174.1(11) . . ?
O32 C32 Re3 177.4(12) . . ?
O31 C31 Re3 175.8(11) . . ?
O43 C43 Re4 178.3(14) . . ?
O42 C42 Re4 173.4(13) . . ?
O41 C41 Re4 173.3(14) . . ?
O53 C53 Re5 175.2(11) . . ?
O52 C52 Re5 173.6(14) . . ?
O51 C51 Re5 171.8(11) . . ?
O63 C63 Re6 174.4(14) . . ?
O62 C62 Re6 178.1(14) . . ?
O61 C61 Re6 177.8(13) . . ?
O73 C73 Re7 178.2(17) . . ?
O72 C72 Re7 178.5(14) . . ?
O71 C71 Re7 178.5(16) . . ?
N1 C80 N2 122.2(12) . . ?
N1 C80 S1 121.1(9) . . ?
N2 C80 S1 116.7(11) . . ?
C401 C400 C405 118.4(11) . . ?
C401 C400 P1 121.3(10) . . ?
C405 C400 P1 120.3(9) . . ?
C404 C405 C400 119.8(12) . . ?
C405 C404 C403 120.8(12) . . ?
C402 C403 C404 120.5(13) . . ?
C403 C402 C401 118.1(13) . . ?
C400 C401 C402 122.3(13) . . ?
C201 C200 C205 118.8(13) . . ?
C201 C200 P1 121.7(10) . . ?
C205 C200 P1 119.4(11) . . ?
C204 C205 C200 118.1(15) . . ?
C205 C204 C203 123.2(16) . . ?
C202 C203 C204 120.1(15) . . ?
C203 C202 C201 119.0(16) . . ?
C200 C201 C202 120.7(14) . . ?
C305 C300 C301 120.7(11) . . ?
C305 C300 P1 119.7(10) . . ?
C301 C300 P1 118.9(10) . . ?
C300 C305 C304 118.5(13) . . ?
C303 C304 C305 120.6(13) . . ?
C304 C303 C302 120.8(12) . . ?
C301 C302 C303 119.3(13) . . ?
C302 C301 C300 120.0(12) . . ?
C705 C700 C701 118.8(12) . . ?
C705 C700 P2 120.5(10) . . ?
C701 C700 P2 120.6(10) . . ?
C704 C705 C700 120.8(15) . . ?
C705 C704 C703 119.8(15) . . ?
C704 C703 C702 120.6(15) . . ?
C701 C702 C703 119.3(16) . . ?
C702 C701 C700 120.5(16) . . ?
C601 C600 C605 117.3(13) . . ?
C601 C600 P2 125.0(11) . . ?
C605 C600 P2 117.6(10) . . ?
C600 C605 C604 119.0(14) . . ?
C603 C604 C605 122.3(15) . . ?
C602 C603 C604 116.6(15) . . ?
C603 C602 C601 122.7(16) . . ?
C600 C601 C602 122.2(15) . . ?
C505 C500 C501 116.9(12) . . ?
C505 C500 P2 122.6(10) . . ?
C501 C500 P2 120.2(10) . . ?
C500 C505 C504 121.7(13) . . ?
C503 C504 C505 120.2(13) . . ?
C504 C503 C502 120.7(13) . . ?
C501 C502 C503 118.0(13) . . ?
C502 C501 C500 122.4(13) . . ?

loop_
_geom_bond_atom_site_label_1
_geom_bond_atom_site_label_2
_geom_bond_distance
_geom_bond_site_symmetry_2
_geom_bond_publ_flag
Hg1 S1 2.421(3) . ?
Hg1 Re3 2.8156(7) . ?
Hg1 Re2 2.8478(7) . ?
Hg1 Re1 2.8877(7) . ?
Re1 C12 1.906(14) . ?
Re1 C13 1.922(13) . ?
Re1 C11 1.928(14) . ?
Re1 C 2.136(11) . ?
Re1 Re6 3.0006(7) . ?
Re1 Re4 3.0085(8) . ?
Re1 Re3 3.0729(7) . ?
Re1 Re2 3.0911(7) . ?
S1 C80 1.744(13) . ?
C Re4 2.088(12) . ?
C Re6 2.117(11) . ?
C Re5 2.132(11) . ?
C Re2 2.157(11) . ?
C Re3 2.179(12) . ?
N1 C80 1.310(16) . ?
N1 C84 1.472(16) . ?
N1 C83 1.544(17) . ?
O13 C13 1.154(14) . ?
P1 N3 1.569(10) . ?
P1 C300 1.805(12) . ?
P1 C400 1.812(11) . ?
P1 C200 1.814(13) . ?
Re2 C22 1.914(14) . ?
Re2 C23 1.925(14) . ?
Re2 C21 1.947(14) . ?
Re2 Re4 2.9993(7) . ?
Re2 Re5 3.0008(7) . ?
Re2 Re3 3.0727(7) . ?
N2 C80 1.363(15) . ?
N2 C82 1.448(16) . ?
N2 C81 1.460(16) . ?
O12 C12 1.172(15) . ?
P2 N3 1.596(10) . ?
P2 C700 1.787(13) . ?
P2 C500 1.795(13) . ?
P2 C600 1.816(13) . ?
Re3 C32 1.920(13) . ?
Re3 C33 1.927(14) . ?
Re3 C31 1.933(13) . ?
Re3 Re5 2.9907(7) . ?
Re3 Re6 3.0126(7) . ?
O11 C11 1.140(14) . ?
Re4 C41 1.907(15) . ?
Re4 C42 1.939(14) . ?
Re4 C43 1.947(14) . ?
Re4 Re7 2.9856(8) . ?
Re4 Re6 2.9929(7) . ?
Re4 Re5 2.9971(7) . ?
O23 C23 1.154(16) . ?
Re5 C52 1.926(15) . ?
Re5 C53 1.945(14) . ?
Re5 C51 1.945(14) . ?
Re5 Re7 2.9589(7) . ?
Re5 Re6 2.9866(7) . ?
O22 C22 1.160(15) . ?
Re6 C62 1.920(15) . ?
Re6 C63 1.925(14) . ?
Re6 C61 1.934(13) . ?
Re6 Re7 2.9928(8) . ?
O21 C21 1.140(14) . ?
Re7 C73 1.857(16) . ?
Re7 C72 1.873(15) . ?
Re7 C71 1.886(16) . ?
O33 C33 1.157(15) . ?
O32 C32 1.170(14) . ?
O31 C31 1.157(14) . ?
O43 C43 1.142(15) . ?
O42 C42 1.144(14) . ?
O41 C41 1.195(16) . ?
O53 C53 1.147(14) . ?
O52 C52 1.158(16) . ?
O51 C51 1.167(14) . ?
O63 C63 1.146(15) . ?
O62 C62 1.160(16) . ?
O61 C61 1.168(15) . ?
O73 C73 1.180(18) . ?
O72 C72 1.178(15) . ?
O71 C71 1.162(16) . ?
C400 C401 1.362(16) . ?
C400 C405 1.381(16) . ?
C405 C404 1.368(16) . ?
C404 C403 1.383(18) . ?
C403 C402 1.346(18) . ?
C402 C401 1.401(17) . ?
C200 C201 1.395(19) . ?
C200 C205 1.421(17) . ?
C205 C204 1.356(19) . ?
C204 C203 1.37(2) . ?
C203 C202 1.37(2) . ?
C202 C201 1.402(19) . ?
C300 C305 1.387(16) . ?
C300 C301 1.412(17) . ?
C305 C304 1.396(16) . ?
C304 C303 1.381(17) . ?
C303 C302 1.395(17) . ?
C302 C301 1.375(16) . ?
C700 C705 1.401(17) . ?
C700 C701 1.406(18) . ?
C705 C704 1.371(19) . ?
C704 C703 1.38(2) . ?
C703 C702 1.41(2) . ?
C702 C701 1.365(19) . ?
C600 C601 1.351(17) . ?
C600 C605 1.405(18) . ?
C605 C604 1.409(18) . ?
C604 C603 1.40(2) . ?
C603 C602 1.33(2) . ?
C602 C601 1.40(2) . ?
C500 C505 1.383(17) . ?
C500 C501 1.446(18) . ?
C505 C504 1.386(18) . ?
C504 C503 1.382(19) . ?
C503 C502 1.425(19) . ?
C502 C501 1.363(18) . ?
